data_2015944
loop_
_publ_author_name
'Low, John N.'
'Cobo, Justo'
'S\'anchez, Ana '
'Trilleras, Jorge'
'Glidewell, Christopher'

_publ_section_title
;Supramolecular aggregation in three
 4-aryl-6-(1<i>H</i>-indol-3-yl)-3-methyl-1-phenyl-1<i>H</i>-pyrazolo[3,4-<i>b</i>]pyridine-5-carbonitriles
;
_journal_coeditor_code FA3082
_journal_issue 5
_journal_name_full 'Acta Crystallographica Section C'
_journal_page_first o287
_journal_page_last o291
_journal_paper_doi 10.1107/S0108270107013649
_journal_volume 63
_journal_year 2007
_chemical_formula_iupac 'C31 H25 N5 O3'
_chemical_formula_moiety 'C31 H25 N5 O3'
_chemical_formula_sum 'C31 H25 N5 O3'
_chemical_formula_weight 515.56
_chemical_name_systematic
;
6-(1H-indol-3-yl)-3-methyl-1-phenyl-4-(3,4,5-trimethoxyphenyl)-1H-
pyrazolo[3,4-b]pyridine-5-carbonitrile
;
_space_group_IT_number 2
_symmetry_cell_setting triclinic
_symmetry_space_group_name_Hall '-P 1'
_symmetry_space_group_name_H-M 'P -1'
_atom_sites_solution_hydrogens geom
_atom_sites_solution_primary direct
_atom_sites_solution_secondary difmap
_cell_angle_alpha 99.372(9)
_cell_angle_beta 108.822(12)
_cell_angle_gamma 90.994(7)
_cell_formula_units_Z 2
_cell_length_a 8.8241(10)
_cell_length_b 11.9901(9)
_cell_length_c 12.9130(17)
_cell_measurement_reflns_used 5825
_cell_measurement_temperature 120(2)
_cell_measurement_theta_max 27.49
_cell_measurement_theta_min 3.08
_cell_volume 1272.3(3)
_computing_cell_refinement 'DIRAX/LSQ (Duisenberg <i>et al.</i>,  2000)'
_computing_data_collection 'COLLECT (Hooft, 1999)'
_computing_data_reduction 'EVALCCD (Duisenberg <i>et al.</i>,  2003)'
_computing_molecular_graphics 'PLATON (Spek, 2003)'
_computing_publication_material 'SHELXL97 and PRPKAPPA (Ferguson, 1999)'
_computing_structure_refinement 'OSCAIL (McArdle, 2003) and SHELXL97 (Sheldrick, 1997)'
_computing_structure_solution 'SIR2004 (Burla <i>et al.</i>,  2005)'
_diffrn_ambient_temperature 120(2)
_diffrn_detector_area_resol_mean 9.091
_diffrn_measured_fraction_theta_full 0.998
_diffrn_measured_fraction_theta_max 0.997
_diffrn_measurement_device_type 'Bruker--Nonius KappaCCD'
_diffrn_measurement_method '\f & \w scans'
_diffrn_radiation_monochromator graphite
_diffrn_radiation_source 'Bruker--Nonius FR591 rotating anode'
_diffrn_radiation_type MoK\a
_diffrn_radiation_wavelength 0.71073
_diffrn_reflns_av_R_equivalents 0.0752
_diffrn_reflns_av_sigmaI/netI 0.0823
_diffrn_reflns_limit_h_max 11
_diffrn_reflns_limit_h_min -11
_diffrn_reflns_limit_k_max 15
_diffrn_reflns_limit_k_min -15
_diffrn_reflns_limit_l_max 16
_diffrn_reflns_limit_l_min -16
_diffrn_reflns_number 31225
_diffrn_reflns_theta_full 26.80
_diffrn_reflns_theta_max 27.49
_diffrn_reflns_theta_min 3.08
_diffrn_standards_decay_% 0
_diffrn_standards_number 0
_exptl_absorpt_coefficient_mu 0.089
_exptl_absorpt_correction_T_max 0.984
_exptl_absorpt_correction_T_min 0.960
_exptl_absorpt_correction_type multi-scan
_exptl_absorpt_process_details '(SADABS; Sheldrick, 2003)'
_exptl_crystal_colour colourless
_exptl_crystal_density_diffrn 1.346
_exptl_crystal_density_method 'not measured'
_exptl_crystal_description block
_exptl_crystal_F_000 540
_exptl_crystal_size_max 0.38
_exptl_crystal_size_mid 0.20
_exptl_crystal_size_min 0.18
_refine_diff_density_max 0.267
_refine_diff_density_min -0.353
_refine_ls_extinction_method none
_refine_ls_goodness_of_fit_ref 1.060
_refine_ls_hydrogen_treatment constr
_refine_ls_matrix_type full
_refine_ls_number_parameters 356
_refine_ls_number_reflns 5825
_refine_ls_number_restraints 0
_refine_ls_restrained_S_all 1.060
_refine_ls_R_factor_all 0.1363
_refine_ls_R_factor_gt 0.0549
_refine_ls_shift/su_max 0.001
_refine_ls_shift/su_mean 0.000
_refine_ls_structure_factor_coef Fsqd
_refine_ls_weighting_details 'w=1/[\s^2^(Fo^2^)+(0.0677P)^2^+0.2687P] where P=(Fo^2^+2Fc^2^)/3'
_refine_ls_weighting_scheme calc
_refine_ls_wR_factor_gt 0.1167
_refine_ls_wR_factor_ref 0.1515
_reflns_number_gt 3165
_reflns_number_total 5825
_reflns_threshold_expression I>2\s(I)
_cod_data_source_file fa3082.cif
_cod_data_source_block III
_cod_database_code 2015944
_cod_database_fobs_code 2015944

loop_
_symmetry_equiv_pos_as_xyz
'x, y, z'
'-x, -y, -z'

loop_
_atom_site_type_symbol
_atom_site_label
_atom_site_fract_x
_atom_site_fract_y
_atom_site_fract_z
_atom_site_U_iso_or_equiv
_atom_site_adp_type
_atom_site_calc_flag
_atom_site_refinement_flags
_atom_site_occupancy
N N1 0.8288(2) 0.55082(15) 0.57478(15) 0.0208(4) Uani d . 1
C C11 0.9416(3) 0.49719(18) 0.65428(18) 0.0211(5) Uani d . 1
C C12 0.9807(3) 0.5419(2) 0.76630(19) 0.0263(6) Uani d . 1
C C13 1.0826(3) 0.4863(2) 0.8447(2) 0.0325(6) Uani d . 1
C C14 1.1465(3) 0.3881(2) 0.8109(2) 0.0310(6) Uani d . 1
C C15 1.1108(3) 0.3464(2) 0.6982(2) 0.0266(6) Uani d . 1
C C16 1.0081(3) 0.40045(19) 0.61969(19) 0.0227(5) Uani d . 1
N N2 0.8238(2) 0.66726(15) 0.59466(15) 0.0228(5) Uani d . 1
C C3 0.7047(3) 0.69342(18) 0.51153(19) 0.0217(5) Uani d . 1
C C31 0.6765(3) 0.81545(18) 0.5070(2) 0.0275(6) Uani d . 1
C C3A 0.6254(3) 0.59281(18) 0.43482(18) 0.0188(5) Uani d . 1
C C4 0.5023(3) 0.56642(18) 0.33228(18) 0.0191(5) Uani d . 1
C C41 0.4069(2) 0.65372(17) 0.27670(18) 0.0183(5) Uani d . 1
C C42 0.3253(3) 0.72433(18) 0.33320(19) 0.0208(5) Uani d . 1
C C43 0.2327(3) 0.80450(18) 0.28112(18) 0.0194(5) Uani d . 1
O O43 0.14951(19) 0.87919(13) 0.32893(13) 0.0271(4) Uani d . 1
C C431 0.1773(3) 0.8859(2) 0.44543(19) 0.0302(6) Uani d . 1
C C44 0.2193(3) 0.81218(18) 0.17206(18) 0.0210(5) Uani d . 1
O O44 0.13111(18) 0.89568(12) 0.12391(13) 0.0256(4) Uani d . 1
C C441 -0.0060(3) 0.8548(2) 0.0261(2) 0.0355(7) Uani d . 1
C C45 0.3052(3) 0.74285(19) 0.11722(18) 0.0221(5) Uani d . 1
O O45 0.29257(19) 0.76236(14) 0.01335(13) 0.0310(4) Uani d . 1
C C451 0.4007(3) 0.7087(2) -0.0378(2) 0.0353(6) Uani d . 1
C C46 0.3984(3) 0.66287(18) 0.16897(18) 0.0206(5) Uani d . 1
C C5 0.4756(3) 0.45107(18) 0.28397(18) 0.0196(5) Uani d . 1
C C51 0.3603(3) 0.41607(18) 0.1744(2) 0.0214(5) Uani d . 1
N N51 0.2724(2) 0.38747(16) 0.08551(17) 0.0309(5) Uani d . 1
C C6 0.5638(3) 0.36616(18) 0.33867(18) 0.0195(5) Uani d . 1
C C61 0.5269(3) 0.24616(18) 0.29019(18) 0.0208(5) Uani d . 1
C C62 0.3775(3) 0.18915(18) 0.24427(18) 0.0235(5) Uani d . 1
N N63 0.3908(2) 0.07754(15) 0.20989(16) 0.0272(5) Uani d . 1
C C63A 0.5513(3) 0.05854(19) 0.23097(19) 0.0244(5) Uani d . 1
C C64 0.6229(3) -0.0399(2) 0.2067(2) 0.0326(6) Uani d . 1
C C65 0.7872(3) -0.0324(2) 0.2320(2) 0.0349(7) Uani d . 1
C C66 0.8778(3) 0.0711(2) 0.2787(2) 0.0293(6) Uani d . 1
C C67 0.8076(3) 0.16856(19) 0.30425(19) 0.0244(5) Uani d . 1
C C67A 0.6411(3) 0.16309(18) 0.28160(18) 0.0214(5) Uani d . 1
N N7 0.6836(2) 0.39235(15) 0.43588(15) 0.0207(4) Uani d . 1
C C7A 0.7109(3) 0.50362(18) 0.47888(18) 0.0190(5) Uani d . 1
H H12 0.9380 0.6101 0.7894 0.032 Uiso calc R 1
H H13 1.1084 0.5159 0.9217 0.039 Uiso calc R 1
H H14 1.2145 0.3493 0.8645 0.037 Uiso calc R 1
H H15 1.1574 0.2802 0.6748 0.032 Uiso calc R 1
H H16 0.9834 0.3714 0.5427 0.027 Uiso calc R 1
H H31A 0.5802 0.8338 0.5265 0.041 Uiso calc R 1
H H31B 0.6615 0.8293 0.4317 0.041 Uiso calc R 1
H H31C 0.7693 0.8632 0.5599 0.041 Uiso calc R 1
H H42 0.3328 0.7179 0.4070 0.025 Uiso calc R 1
H H43A 0.1513 0.8114 0.4598 0.045 Uiso calc R 1
H H43B 0.1092 0.9411 0.4692 0.045 Uiso calc R 1
H H43C 0.2904 0.9099 0.4870 0.045 Uiso calc R 1
H H44A 0.0278 0.8442 -0.0399 0.053 Uiso calc R 1
H H44B -0.0874 0.9103 0.0186 0.053 Uiso calc R 1
H H44C -0.0512 0.7824 0.0332 0.053 Uiso calc R 1
H H45A 0.5116 0.7314 0.0102 0.053 Uiso calc R 1
H H45B 0.3831 0.7318 -0.1099 0.053 Uiso calc R 1
H H45C 0.3815 0.6262 -0.0486 0.053 Uiso calc R 1
H H46 0.4557 0.6149 0.1313 0.025 Uiso calc R 1
H H62 0.2790 0.2229 0.2375 0.028 Uiso calc R 1
H H63 0.3101 0.0256 0.1791 0.033 Uiso calc R 1
H H64 0.5608 -0.1099 0.1737 0.039 Uiso calc R 1
H H65 0.8398 -0.0987 0.2176 0.042 Uiso calc R 1
H H66 0.9905 0.0741 0.2931 0.035 Uiso calc R 1
H H67 0.8708 0.2382 0.3366 0.029 Uiso calc R 1

loop_
_atom_site_aniso_label
_atom_site_aniso_U_11
_atom_site_aniso_U_22
_atom_site_aniso_U_33
_atom_site_aniso_U_12
_atom_site_aniso_U_13
_atom_site_aniso_U_23
N1 0.0214(10) 0.0175(10) 0.0211(10) 0.0033(8) 0.0030(8) 0.0043(8)
C11 0.0175(12) 0.0221(12) 0.0232(13) 0.0003(10) 0.0052(10) 0.0060(10)
C12 0.0236(13) 0.0263(13) 0.0258(13) 0.0053(11) 0.0047(11) 0.0021(11)
C13 0.0327(15) 0.0419(16) 0.0172(13) 0.0042(12) 0.0015(11) 0.0024(11)
C14 0.0245(14) 0.0363(15) 0.0298(15) 0.0036(11) 0.0033(11) 0.0112(12)
C15 0.0214(13) 0.0296(14) 0.0301(14) 0.0049(11) 0.0079(11) 0.0099(11)
C16 0.0228(13) 0.0252(13) 0.0209(12) 0.0007(10) 0.0084(10) 0.0040(10)
N2 0.0242(11) 0.0191(10) 0.0250(11) 0.0011(8) 0.0080(9) 0.0037(8)
C3 0.0215(13) 0.0221(13) 0.0218(12) 0.0029(10) 0.0072(10) 0.0045(10)
C31 0.0298(14) 0.0192(12) 0.0272(14) -0.0004(10) 0.0021(11) 0.0016(10)
C3A 0.0193(12) 0.0165(12) 0.0220(12) 0.0024(9) 0.0081(10) 0.0040(9)
C4 0.0179(12) 0.0213(12) 0.0209(12) 0.0019(9) 0.0088(10) 0.0069(10)
C41 0.0161(12) 0.0177(12) 0.0191(12) -0.0009(9) 0.0037(9) 0.0023(9)
C42 0.0227(12) 0.0192(12) 0.0198(12) 0.0007(10) 0.0053(10) 0.0052(10)
C43 0.0169(12) 0.0176(12) 0.0232(13) 0.0009(9) 0.0062(10) 0.0029(10)
O43 0.0307(9) 0.0250(9) 0.0285(10) 0.0113(7) 0.0126(8) 0.0062(7)
C431 0.0385(15) 0.0282(14) 0.0254(14) 0.0076(12) 0.0139(12) 0.0017(11)
C44 0.0209(12) 0.0152(12) 0.0242(13) 0.0024(9) 0.0020(10) 0.0068(10)
O44 0.0234(9) 0.0218(9) 0.0284(9) 0.0038(7) 0.0012(7) 0.0101(7)
C441 0.0306(15) 0.0326(15) 0.0332(15) 0.0022(12) -0.0038(12) 0.0071(12)
C45 0.0254(13) 0.0228(12) 0.0184(12) 0.0001(10) 0.0060(10) 0.0073(10)
O45 0.0363(10) 0.0372(10) 0.0240(9) 0.0114(8) 0.0116(8) 0.0137(8)
C451 0.0428(16) 0.0449(16) 0.0244(14) 0.0102(13) 0.0179(12) 0.0090(12)
C46 0.0216(12) 0.0198(12) 0.0217(13) 0.0040(10) 0.0087(10) 0.0038(10)
C5 0.0188(12) 0.0214(12) 0.0201(12) 0.0021(10) 0.0080(10) 0.0043(10)
C51 0.0224(13) 0.0166(12) 0.0247(13) 0.0034(10) 0.0064(11) 0.0046(10)
N51 0.0335(12) 0.0266(11) 0.0277(12) 0.0033(10) 0.0038(10) 0.0040(9)
C6 0.0201(12) 0.0188(12) 0.0203(12) 0.0009(10) 0.0081(10) 0.0023(10)
C61 0.0224(13) 0.0210(12) 0.0183(12) 0.0039(10) 0.0055(10) 0.0036(9)
C62 0.0248(13) 0.0206(13) 0.0246(13) 0.0048(10) 0.0065(11) 0.0059(10)
N63 0.0240(11) 0.0200(11) 0.0326(12) -0.0007(9) 0.0044(9) 0.0012(9)
C63A 0.0232(13) 0.0207(13) 0.0281(14) 0.0035(10) 0.0069(11) 0.0036(10)
C64 0.0303(15) 0.0195(13) 0.0422(16) 0.0012(11) 0.0065(12) 0.0002(11)
C65 0.0334(16) 0.0269(14) 0.0401(16) 0.0112(12) 0.0074(12) 0.0027(12)
C66 0.0216(13) 0.0317(15) 0.0310(14) 0.0064(11) 0.0039(11) 0.0050(11)
C67 0.0266(14) 0.0216(13) 0.0226(13) 0.0023(10) 0.0045(10) 0.0039(10)
C67A 0.0226(13) 0.0219(12) 0.0191(12) 0.0030(10) 0.0048(10) 0.0058(10)
N7 0.0212(10) 0.0200(10) 0.0209(10) 0.0011(8) 0.0068(8) 0.0038(8)
C7A 0.0175(12) 0.0213(12) 0.0193(12) 0.0016(9) 0.0079(10) 0.0024(10)

loop_
_atom_type_symbol
_atom_type_description
_atom_type_scat_dispersion_real
_atom_type_scat_dispersion_imag
_atom_type_scat_source
C C 0.0033 0.0000 'International Tables Vol C Tables 4.2.6.8 and 6.1.1.4'
H H 0.0000 0.0000 'International Tables Vol C Tables 4.2.6.8 and 6.1.1.4'
N N 0.0061 0.0000 'International Tables Vol C Tables 4.2.6.8 and 6.1.1.4'
O O 0.0106 0.0000 'International Tables Vol C Tables 4.2.6.8 and 6.1.1.4'

loop_
_geom_angle_atom_site_label_1
_geom_angle_atom_site_label_2
_geom_angle_atom_site_label_3
_geom_angle
_geom_angle_publ_flag
C7A N1 N2 110.62(17) no
C7A N1 C11 129.55(18) no
N2 N1 C11 119.71(17) no
C16 C11 C12 120.7(2) no
C16 C11 N1 120.2(2) no
C12 C11 N1 119.09(19) no
C11 C12 C13 119.5(2) no
C11 C12 H12 120.2 no
C13 C12 H12 120.2 no
C14 C13 C12 120.2(2) no
C14 C13 H13 119.9 no
C12 C13 H13 119.9 no
C13 C14 C15 119.7(2) no
C13 C14 H14 120.2 no
C15 C14 H14 120.2 no
C16 C15 C14 120.5(2) no
C16 C15 H15 119.7 no
C14 C15 H15 119.7 no
C15 C16 C11 119.4(2) no
C15 C16 H16 120.3 no
C11 C16 H16 120.3 no
C3 N2 N1 107.10(17) no
N2 C3 C3A 110.48(19) no
N2 C3 C31 119.2(2) no
C3A C3 C31 130.3(2) no
C3 C31 H31A 109.5 no
C3 C31 H31B 109.5 no
H31A C31 H31B 109.5 no
C3 C31 H31C 109.5 no
H31A C31 H31C 109.5 no
H31B C31 H31C 109.5 no
C4 C3A C7A 118.15(19) no
C4 C3A C3 137.1(2) no
C7A C3A C3 104.59(18) no
C3A C4 C5 115.42(19) no
C3A C4 C41 122.83(19) no
C5 C4 C41 121.75(19) no
C42 C41 C46 120.9(2) no
C42 C41 C4 119.0(2) no
C46 C41 C4 120.06(19) no
C41 C42 C43 119.6(2) no
C41 C42 H42 120.2 no
C43 C42 H42 120.2 no
O43 C43 C42 124.6(2) no
O43 C43 C44 115.29(19) no
C42 C43 C44 120.1(2) no
C43 O43 C431 117.41(17) no
O43 C431 H43A 109.5 no
O43 C431 H43B 109.5 no
H43A C431 H43B 109.5 no
O43 C431 H43C 109.5 no
H43A C431 H43C 109.5 no
H43B C431 H43C 109.5 no
O44 C44 C43 118.7(2) no
O44 C44 C45 121.3(2) no
C43 C44 C45 119.81(19) no
C44 O44 C441 115.08(17) no
O44 C441 H44A 109.5 no
O44 C441 H44B 109.5 no
H44A C441 H44B 109.5 no
O44 C441 H44C 109.5 no
H44A C441 H44C 109.5 no
H44B C441 H44C 109.5 no
O45 C45 C46 124.4(2) no
O45 C45 C44 115.25(19) no
C46 C45 C44 120.3(2) no
C45 O45 C451 117.26(18) no
O45 C451 H45A 109.5 no
O45 C451 H45B 109.5 no
H45A C451 H45B 109.5 no
O45 C451 H45C 109.5 no
H45A C451 H45C 109.5 no
H45B C451 H45C 109.5 no
C45 C46 C41 119.3(2) no
C45 C46 H46 120.4 no
C41 C46 H46 120.4 no
C4 C5 C6 122.00(19) no
C4 C5 C51 119.73(19) no
C6 C5 C51 118.24(19) no
N51 C51 C5 177.7(2) no
N7 C6 C5 122.14(19) no
N7 C6 C61 116.84(19) no
C5 C6 C61 121.03(19) no
C62 C61 C67A 106.24(19) no
C62 C61 C6 127.1(2) no
C67A C61 C6 126.6(2) no
N63 C62 C61 110.3(2) no
N63 C62 H62 124.8 no
C61 C62 H62 124.8 no
C62 N63 C63A 109.21(19) no
C62 N63 H63 125.4 no
C63A N63 H63 125.4 no
N63 C63A C64 130.2(2) no
N63 C63A C67A 107.50(19) no
C64 C63A C67A 122.3(2) no
C65 C64 C63A 117.6(2) no
C65 C64 H64 121.2 no
C63A C64 H64 121.2 no
C64 C65 C66 121.1(2) no
C64 C65 H65 119.5 no
C66 C65 H65 119.5 no
C67 C66 C65 121.5(2) no
C67 C66 H66 119.2 no
C65 C66 H66 119.2 no
C66 C67 C67A 118.6(2) no
C66 C67 H67 120.7 no
C67A C67 H67 120.7 no
C67 C67A C63A 118.8(2) no
C67 C67A C61 134.3(2) no
C63A C67A C61 106.71(19) no
C6 N7 C7A 114.83(18) no
N7 C7A N1 125.50(19) no
N7 C7A C3A 127.3(2) no
N1 C7A C3A 107.19(18) no

loop_
_geom_bond_atom_site_label_1
_geom_bond_atom_site_label_2
_geom_bond_distance
_geom_bond_publ_flag
N1 C7A 1.363(3) no
N1 N2 1.382(2) no
N1 C11 1.427(3) no
C11 C16 1.383(3) no
C11 C12 1.385(3) no
C12 C13 1.389(3) no
C12 H12 0.95 no
C13 C14 1.383(3) no
C13 H13 0.95 no
C14 C15 1.389(3) no
C14 H14 0.95 no
C15 C16 1.382(3) no
C15 H15 0.95 no
C16 H16 0.95 no
N2 C3 1.322(3) no
C3 C3A 1.436(3) no
C3 C31 1.496(3) no
C31 H31A 0.98 no
C31 H31B 0.98 no
C31 H31C 0.98 no
C3A C4 1.399(3) no
C3A C7A 1.409(3) no
C4 C5 1.404(3) no
C4 C41 1.485(3) no
C41 C42 1.388(3) no
C41 C46 1.391(3) no
C42 C43 1.388(3) no
C42 H42 0.95 no
C43 O43 1.363(3) no
C43 C44 1.393(3) no
O43 C431 1.432(3) no
C431 H43A 0.98 no
C431 H43B 0.98 no
C431 H43C 0.98 no
C44 O44 1.383(2) no
C44 C45 1.394(3) no
O44 C441 1.446(3) no
C441 H44A 0.98 no
C441 H44B 0.98 no
C441 H44C 0.98 no
C45 O45 1.368(3) no
C45 C46 1.387(3) no
O45 C451 1.432(3) no
C451 H45A 0.98 no
C451 H45B 0.98 no
C451 H45C 0.98 no
C46 H46 0.95 no
C5 C6 1.431(3) no
C5 C51 1.441(3) no
C51 N51 1.151(3) no
C6 N7 1.340(3) no
C6 C61 1.458(3) no
C61 C62 1.375(3) no
C61 C67A 1.446(3) no
C62 N63 1.359(3) no
C62 H62 0.95 no
N63 C63A 1.384(3) no
N63 H63 0.88 no
C63A C64 1.386(3) no
C63A C67A 1.411(3) no
C64 C65 1.377(4) no
C64 H64 0.95 no
C65 C66 1.398(3) no
C65 H65 0.95 no
C66 C67 1.375(3) no
C66 H66 0.95 no
C67 C67A 1.401(3) no
C67 H67 0.95 no
N7 C7A 1.345(3) no

loop_
_geom_hbond_atom_site_label_D
_geom_hbond_atom_site_label_H
_geom_hbond_atom_site_label_A
_geom_hbond_site_symmetry_A
_geom_hbond_distance_DH
_geom_hbond_distance_HA
_geom_hbond_distance_DA
_geom_hbond_angle_DHA
_geom_hbond_publ_flag
N63 H63 O44 1_545 0.88 2.06 2.938(2) 173 no

loop_
_geom_torsion_atom_site_label_1
_geom_torsion_atom_site_label_2
_geom_torsion_atom_site_label_3
_geom_torsion_atom_site_label_4
_geom_torsion
_geom_torsion_publ_flag
C7A N1 C11 C16 37.4(3) no
N2 N1 C11 C16 -147.0(2) no
C7A N1 C11 C12 -141.2(2) no
N2 N1 C11 C12 34.4(3) no
C16 C11 C12 C13 -2.6(4) no
N1 C11 C12 C13 176.0(2) no
C11 C12 C13 C14 1.0(4) no
C12 C13 C14 C15 1.2(4) no
C13 C14 C15 C16 -2.0(4) no
C14 C15 C16 C11 0.4(4) no
C12 C11 C16 C15 1.9(3) no
N1 C11 C16 C15 -176.7(2) no
C7A N1 N2 C3 -0.6(2) no
C11 N1 N2 C3 -176.94(19) no
N1 N2 C3 C3A 1.1(2) no
N1 N2 C3 C31 -176.4(2) no
N2 C3 C3A C4 -175.8(3) no
C31 C3 C3A C4 1.4(5) no
N2 C3 C3A C7A -1.2(3) no
C31 C3 C3A C7A 175.9(2) no
C7A C3A C4 C5 0.7(3) no
C3 C3A C4 C5 174.7(2) no
C7A C3A C4 C41 -178.5(2) no
C3 C3A C4 C41 -4.5(4) no
C3A C4 C41 C42 -56.7(3) no
C5 C4 C41 C42 124.1(2) no
C3A C4 C41 C46 124.2(2) no
C5 C4 C41 C46 -55.0(3) no
C46 C41 C42 C43 0.6(3) no
C4 C41 C42 C43 -178.5(2) no
C41 C42 C43 O43 -178.99(19) no
C41 C42 C43 C44 1.3(3) no
C42 C43 O43 C431 9.0(3) no
C44 C43 O43 C431 -171.3(2) no
O43 C43 C44 O44 2.7(3) no
C42 C43 C44 O44 -177.58(19) no
O43 C43 C44 C45 177.25(19) no
C42 C43 C44 C45 -3.0(3) no
C43 C44 O44 C441 -119.0(2) no
C45 C44 O44 C441 66.5(3) no
O44 C44 C45 O45 -1.3(3) no
C43 C44 C45 O45 -175.67(19) no
O44 C44 C45 C46 177.23(19) no
C43 C44 C45 C46 2.8(3) no
C46 C45 O45 C451 -9.7(3) no
C44 C45 O45 C451 168.7(2) no
O45 C45 C46 C41 177.4(2) no
C44 C45 C46 C41 -0.9(3) no
C42 C41 C46 C45 -0.8(3) no
C4 C41 C46 C45 178.3(2) no
C3A C4 C5 C6 2.7(3) no
C41 C4 C5 C6 -178.1(2) no
C3A C4 C5 C51 -175.1(2) no
C41 C4 C5 C51 4.1(3) no
C4 C5 C6 N7 -4.2(3) no
C51 C5 C6 N7 173.7(2) no
C4 C5 C6 C61 176.0(2) no
C51 C5 C6 C61 -6.2(3) no
N7 C6 C61 C62 134.9(2) no
C5 C6 C61 C62 -45.3(3) no
N7 C6 C61 C67A -44.7(3) no
C5 C6 C61 C67A 135.2(2) no
C67A C61 C62 N63 1.0(3) no
C6 C61 C62 N63 -178.6(2) no
C61 C62 N63 C63A -1.0(3) no
C62 N63 C63A C64 -177.2(2) no
C62 N63 C63A C67A 0.6(3) no
N63 C63A C64 C65 176.3(2) no
C67A C63A C64 C65 -1.1(4) no
C63A C64 C65 C66 -1.1(4) no
C64 C65 C66 C67 2.0(4) no
C65 C66 C67 C67A -0.6(4) no
C66 C67 C67A C63A -1.6(3) no
C66 C67 C67A C61 -175.6(2) no
N63 C63A C67A C67 -175.4(2) no
C64 C63A C67A C67 2.5(4) no
N63 C63A C67A C61 0.1(3) no
C64 C63A C67A C61 178.0(2) no
C62 C61 C67A C67 173.9(2) no
C6 C61 C67A C67 -6.5(4) no
C62 C61 C67A C63A -0.6(2) no
C6 C61 C67A C63A 179.0(2) no
C5 C6 N7 C7A 1.7(3) no
C61 C6 N7 C7A -178.42(19) no
C6 N7 C7A N1 -177.9(2) no
C6 N7 C7A C3A 2.0(3) no
N2 N1 C7A N7 179.7(2) no
C11 N1 C7A N7 -4.4(4) no
N2 N1 C7A C3A -0.2(2) no
C11 N1 C7A C3A 175.7(2) no
C4 C3A C7A N7 -3.3(3) no
C3 C3A C7A N7 -179.1(2) no
C4 C3A C7A N1 176.6(2) no
C3 C3A C7A N1 0.8(2) no

loop_
_cod_related_entry_id
_cod_related_entry_database
_cod_related_entry_code
1 ChemSpider 21133207
